data_2106651
loop_
_publ_author_name
'Gryl, Marlena'

_publ_section_title
;
 Charge density and optical properties of multicomponent crystals
 containing active pharmaceutical ingredients or their analogues
;
_journal_coeditor_code DQ5012
_journal_issue 4
_journal_name_full 'Acta Crystallographica Section B'
_journal_page_first 392
_journal_page_last 405
_journal_paper_doi 10.1107/S2052520615013505
_journal_volume 71
_journal_year 2015
_chemical_formula_moiety 'C14 H22 N2 O'
_chemical_formula_sum 'C14 H22 N2 O'
_chemical_formula_weight 234.33
_chemical_name_systematic
;
2-(Diethylamino)-N-(2,6-dimethylphenyl)-acetamide
;
_space_group_crystal_system monoclinic
_space_group_IT_number 4
_space_group_name_Hall 'P 2yb'
_space_group_name_H-M_alt 'P 1 21 1'
_symmetry_space_group_name_Hall 'P 2yb'
_symmetry_space_group_name_H-M 'P 1 21 1'
_atom_sites_solution_hydrogens mixed
_audit_creation_method SHELXL-2013
_cell_angle_alpha 90
_cell_angle_beta 100.6860(10)
_cell_angle_gamma 90
_cell_formula_units_Z 8
_cell_length_a 12.86660(10)
_cell_length_b 13.69660(10)
_cell_length_c 16.20490(10)
_cell_measurement_reflns_used 43893
_cell_measurement_temperature 112(4)
_cell_measurement_theta_max 27.0720
_cell_measurement_theta_min 3.2310
_cell_volume 2806.24(4)
_computing_molecular_graphics 'Ortep3 (Farrugia, 1997)'
_computing_publication_material 'SHELXL-2013 (Sheldrick, 2013)'
_computing_structure_refinement 'SHELXL-2013 (Sheldrick, 2013)'
_computing_structure_solution 'SIR-97 (ALTOMARE et al., 1999)'
_diffrn_ambient_temperature 112(4)
_diffrn_measured_fraction_theta_full 0.998
_diffrn_measured_fraction_theta_max 0.999
_diffrn_measurement_device_type 'SuperNova, Dual, Cu at zero, Atlas'
_diffrn_radiation_monochromator mirror
_diffrn_radiation_source 'SuperNova (Mo) X-ray Source'
_diffrn_radiation_type MoK\a
_diffrn_radiation_wavelength 0.71073
_diffrn_reflns_av_R_equivalents 0.0384
_diffrn_reflns_limit_h_max 18
_diffrn_reflns_limit_h_min -18
_diffrn_reflns_limit_k_max 19
_diffrn_reflns_limit_k_min -19
_diffrn_reflns_limit_l_max 22
_diffrn_reflns_limit_l_min -22
_diffrn_reflns_number 32520
_diffrn_reflns_theta_full 25.242
_diffrn_reflns_theta_max 30.000
_diffrn_reflns_theta_min 2.959
_exptl_absorpt_coefficient_mu 0.070
_exptl_absorpt_correction_T_max 1.00000
_exptl_absorpt_correction_T_min 0.84521
_exptl_absorpt_correction_type multi-scan
_exptl_absorpt_process_details
;
CrysAlisPro, Oxford Diffraction Ltd.,
Version 1.171.33.52 (release 06-11-2009 CrysAlis171 .NET)
(compiled Nov  6 2009,16:24:50)
Empirical absorption correction using spherical harmonics,
 implemented in SCALE3 ABSPACK scaling algorithm.
;
_exptl_crystal_colour colourless
_exptl_crystal_density_diffrn 1.109
_exptl_crystal_description block
_exptl_crystal_F_000 1024
_exptl_crystal_size_max 0.400
_exptl_crystal_size_mid 0.250
_exptl_crystal_size_min 0.150
_refine_diff_density_max 0.222
_refine_diff_density_min -0.206
_refine_ls_abs_structure_details
;
 Flack x determined using 4986 quotients [(I+)-(I-)]/[(I+)+(I-)]
 (Parsons and Flack (2004), Acta Cryst. A60, s61).
;
_refine_ls_abs_structure_Flack 0.4(3)
_refine_ls_extinction_method none
_refine_ls_goodness_of_fit_ref 1.059
_refine_ls_hydrogen_treatment mixed
_refine_ls_matrix_type full
_refine_ls_number_parameters 641
_refine_ls_number_reflns 16346
_refine_ls_number_restraints 5
_refine_ls_restrained_S_all 1.059
_refine_ls_R_factor_all 0.0680
_refine_ls_R_factor_gt 0.0458
_refine_ls_shift/su_max 0.001
_refine_ls_shift/su_mean 0.000
_refine_ls_structure_factor_coef Fsqd
_refine_ls_weighting_details 'w=1/[\s^2^(Fo^2^)+(0.0472P)^2^+0.3480P] where P=(Fo^2^+2Fc^2^)/3'
_refine_ls_weighting_scheme calc
_refine_ls_wR_factor_gt 0.1114
_refine_ls_wR_factor_ref 0.1186
_reflns_number_gt 12599
_reflns_number_total 16346
_reflns_threshold_expression 'I > 2\s(I)'
_cod_data_source_file dq5012sup1.cif
_cod_data_source_block lid
_cod_database_code 2106651
_shelx_space_group_comment
;
The symmetry employed for this shelxl refinement is uniquely defined
by the following loop, which should always be used as a source of
symmetry information in preference to the above space-group names.
They are only intended as comments.
;
_shelx_estimated_absorpt_t_min 0.972
_shelx_estimated_absorpt_t_max 0.990

loop_
_space_group_symop_operation_xyz
'x, y, z'
'-x, y+1/2, -z'

loop_
_atom_site_type_symbol
_atom_site_label
_atom_site_fract_x
_atom_site_fract_y
_atom_site_fract_z
_atom_site_U_iso_or_equiv
_atom_site_adp_type
_atom_site_calc_flag
_atom_site_occupancy
N N3D 0.88131(14) 0.34710(15) 0.42485(11) 0.0279(4) Uani d 1
N N3A 1.93577(15) 0.50319(15) 1.01637(12) 0.0297(4) Uani d 1
O O1A 1.65298(12) 0.45830(13) 0.96812(10) 0.0336(4) Uani d 1
N N2C 1.27572(15) 0.26881(15) 0.58906(12) 0.0282(4) Uani d 1
H H2C 1.3418(12) 0.250(2) 0.6093(15) 0.034 Uiso d 1
O O1B 1.45398(12) 0.25043(13) 0.72679(10) 0.0320(4) Uani d 1
O O1D 0.94226(13) 0.44297(15) 0.23040(11) 0.0408(5) Uani d 1
N N2B 1.55158(14) 0.34874(15) 0.82495(11) 0.0274(4) Uani d 1
H H2B 1.548(2) 0.3831(17) 0.8711(11) 0.033 Uiso d 1
O O1C 1.14047(13) 0.24302(14) 0.47929(10) 0.0361(4) Uani d 1
C C4B 1.65715(17) 0.45224(18) 0.75173(13) 0.0273(5) Uani d 1
N N3B 1.40709(14) 0.35288(15) 0.92295(11) 0.0255(4) Uani d 1
C C2A 1.82821(18) 0.52023(19) 0.97102(14) 0.0305(5) Uani d 1
H H2A1 1.8239 0.5011 0.9116 0.037 Uiso calc 1
H H2A2 1.8125 0.5909 0.9723 0.037 Uiso calc 1
C C2B 1.37476(17) 0.30700(18) 0.84095(13) 0.0270(5) Uani d 1
H H2B1 1.3169 0.3459 0.8076 0.032 Uiso calc 1
H H2B2 1.3466 0.2411 0.8489 0.032 Uiso calc 1
C C7B 1.79662(19) 0.2982(2) 0.74248(15) 0.0362(6) Uani d 1
H H7B 1.8448 0.2464 0.7391 0.043 Uiso calc 1
C C4C 1.14609(17) 0.29250(19) 0.68015(14) 0.0303(5) Uani d 1
C C1B 1.46421(16) 0.29793(17) 0.79205(13) 0.0255(5) Uani d 1
C C7D 1.22517(18) 0.23750(19) 0.21888(15) 0.0313(5) Uani d 1
H H7D 1.2338 0.1777 0.1912 0.038 Uiso calc 1
C C8B 1.70850(18) 0.28195(19) 0.77989(14) 0.0301(5) Uani d 1
N N2D 1.03698(14) 0.35332(16) 0.33571(11) 0.0275(4) Uani d 1
H H2D 1.035(2) 0.3285(18) 0.3860(10) 0.033 Uiso d 1
C C8C 1.24998(19) 0.42987(18) 0.64351(14) 0.0313(5) Uani d 1
N N3C 1.41745(16) 0.17580(17) 0.51400(12) 0.0334(4) Uani d 1
C C16 1.58204(19) 0.53541(19) 0.75773(16) 0.0330(5) Uani d 1
H H16A 1.5907 0.5573 0.8162 0.040 Uiso calc 1
H H16B 1.5091 0.5133 0.7384 0.040 Uiso calc 1
H H16C 1.5975 0.5897 0.7224 0.040 Uiso calc 1
C C27 1.0562(2) 0.1712(2) 0.25609(18) 0.0387(6) Uani d 1
H H27A 1.0731 0.1162 0.2222 0.046 Uiso calc 1
H H27B 0.9860 0.1967 0.2318 0.046 Uiso calc 1
H H27C 1.0565 0.1489 0.3136 0.046 Uiso calc 1
C C5B 1.74531(18) 0.4653(2) 0.71431(15) 0.0322(5) Uani d 1
H H5B 1.7580 0.5271 0.6914 0.039 Uiso calc 1
N N2A 1.77861(15) 0.42448(16) 1.08286(12) 0.0283(4) Uani d 1
H H2A 1.8437(12) 0.439(2) 1.1085(15) 0.034 Uiso d 1
C C3B 1.64039(17) 0.36028(18) 0.78432(13) 0.0259(5) Uani d 1
C C3A 1.71260(17) 0.36864(18) 1.12741(13) 0.0260(5) Uani d 1
C C1A 1.74468(17) 0.46413(18) 1.00710(13) 0.0268(5) Uani d 1
C C7C 1.2013(2) 0.49005(19) 0.69444(15) 0.0368(6) Uani d 1
H H7C 1.2194 0.5573 0.6994 0.044 Uiso calc 1
C C3D 1.12693(17) 0.33953(18) 0.29674(13) 0.0268(5) Uani d 1
C C3C 1.22124(17) 0.33157(18) 0.63719(13) 0.0266(5) Uani d 1
C C19 1.32800(19) 0.4194(2) 0.94539(16) 0.0354(5) Uani d 1
H H19A 1.2674 0.3809 0.9575 0.042 Uiso calc 1
H H19B 1.3016 0.4626 0.8971 0.042 Uiso calc 1
C C8A 1.64400(17) 0.41670(19) 1.17154(14) 0.0281(5) Uani d 1
C C6A 1.59105(19) 0.2593(2) 1.21692(16) 0.0367(6) Uani d 1
H H6A 1.5494 0.2217 1.2478 0.044 Uiso calc 1
C C1D 0.95081(17) 0.40186(18) 0.29903(14) 0.0276(5) Uani d 1
C C23 1.4722(2) 0.2533(2) 0.47746(16) 0.0436(6) Uani d 1
H H23A 1.4236 0.3093 0.4634 0.052 Uiso calc 1
H H23B 1.4914 0.2293 0.4246 0.052 Uiso calc 1
C C25 1.4735(2) 0.0823(2) 0.52112(17) 0.0430(7) Uani d 1
H H25A 1.5502 0.0942 0.5255 0.052 Uiso calc 1
H H25B 1.4489 0.0431 0.4699 0.052 Uiso calc 1
C C10 1.7952(2) 0.2175(2) 1.07838(18) 0.0439(6) Uani d 1
H H10A 1.7948 0.1470 1.0883 0.053 Uiso calc 1
H H10B 1.8670 0.2429 1.0967 0.053 Uiso calc 1
H H10C 1.7719 0.2306 1.0183 0.053 Uiso calc 1
C C15 1.6886(2) 0.1839(2) 0.81497(18) 0.0401(6) Uani d 1
H H15A 1.6703 0.1921 0.8706 0.048 Uiso calc 1
H H15B 1.7524 0.1437 0.8197 0.048 Uiso calc 1
H H15C 1.6300 0.1517 0.7775 0.048 Uiso calc 1
C C8D 1.13737(17) 0.25038(18) 0.25712(14) 0.0285(5) Uani d 1
C C5A 1.6594(2) 0.2133(2) 1.17249(16) 0.0356(6) Uani d 1
H H5A 1.6640 0.1441 1.1730 0.043 Uiso calc 1
C C5C 1.09979(18) 0.3555(2) 0.73067(15) 0.0354(6) Uani d 1
H H5C 1.0487 0.3307 0.7607 0.042 Uiso calc 1
C C24 1.5712(2) 0.2875(3) 0.5358(2) 0.0554(8) Uani d 1
H H24A 1.5541 0.3045 0.5904 0.066 Uiso calc 1
H H24B 1.5997 0.3450 0.5116 0.066 Uiso calc 1
H H24C 1.6241 0.2351 0.5430 0.066 Uiso calc 1
C C1C 1.23253(18) 0.23071(18) 0.51390(13) 0.0278(5) Uani d 1
C C4D 1.20056(18) 0.41472(19) 0.29891(14) 0.0310(5) Uani d 1
C C6C 1.1269(2) 0.4529(2) 0.73787(16) 0.0394(6) Uani d 1
H H6C 1.0945 0.4946 0.7726 0.047 Uiso calc 1
C C20 1.3723(3) 0.4817(2) 1.02155(18) 0.0489(7) Uani d 1
H H20A 1.3907 0.4398 1.0711 0.059 Uiso calc 1
H H20B 1.3190 0.5295 1.0310 0.059 Uiso calc 1
H H20C 1.4357 0.5160 1.0116 0.059 Uiso calc 1
C C11 2.0009(2) 0.5913(2) 1.02728(17) 0.0387(6) Uani d 1
H H11A 1.9865 0.6305 0.9750 0.046 Uiso calc 1
H H11B 2.0765 0.5727 1.0377 0.046 Uiso calc 1
C C5D 1.28728(19) 0.3984(2) 0.26028(16) 0.0342(5) Uani d 1
H H5D 1.3387 0.4483 0.2610 0.041 Uiso calc 1
C C2D 0.86182(18) 0.4056(2) 0.34840(15) 0.0336(5) Uani d 1
H H2D1 0.8505 0.4743 0.3635 0.040 Uiso calc 1
H H2D2 0.7960 0.3824 0.3121 0.040 Uiso calc 1
C C4A 1.72120(17) 0.26696(18) 1.12724(14) 0.0301(5) Uani d 1
C C7A 1.58369(18) 0.3598(2) 1.21624(15) 0.0333(5) Uani d 1
H H7A 1.5367 0.3908 1.2468 0.040 Uiso calc 1
C C6D 1.29962(19) 0.3106(2) 0.22087(15) 0.0364(6) Uani d 1
H H6D 1.3594 0.3006 0.1951 0.044 Uiso calc 1
C C22 1.1196(2) 0.1853(2) 0.67450(17) 0.0409(6) Uani d 1
H H22A 1.0748 0.1692 0.7154 0.049 Uiso calc 1
H H22B 1.1849 0.1470 0.6867 0.049 Uiso calc 1
H H22C 1.0817 0.1700 0.6178 0.049 Uiso calc 1
C C9 1.6378(2) 0.5263(2) 1.17147(17) 0.0383(6) Uani d 1
H H9A 1.6056 0.5491 1.1152 0.046 Uiso calc 1
H H9B 1.7092 0.5535 1.1872 0.046 Uiso calc 1
H H9C 1.5946 0.5476 1.2120 0.046 Uiso calc 1
C C13 1.9855(2) 0.4196(2) 0.98207(16) 0.0384(6) Uani d 1
H H13A 2.0154 0.4414 0.9331 0.046 Uiso calc 1
H H13B 1.9310 0.3696 0.9623 0.046 Uiso calc 1
C C12 1.9788(3) 0.6524(2) 1.09949(19) 0.0523(8) Uani d 1
H H12A 1.9050 0.6743 1.0877 0.063 Uiso calc 1
H H12B 2.0258 0.7093 1.1067 0.063 Uiso calc 1
H H12C 1.9912 0.6133 1.1510 0.063 Uiso calc 1
C C21 1.3316(2) 0.4691(2) 0.59656(17) 0.0416(6) Uani d 1
H H21A 1.3427 0.5388 0.6088 0.050 Uiso calc 1
H H21B 1.3070 0.4601 0.5361 0.050 Uiso calc 1
H H21C 1.3984 0.4339 0.6142 0.050 Uiso calc 1
C C26 1.4549(3) 0.0257(2) 0.59733(18) 0.0509(8) Uani d 1
H H26A 1.4793 0.0644 0.6481 0.061 Uiso calc 1
H H26B 1.4942 -0.0359 0.6010 0.061 Uiso calc 1
H H26C 1.3792 0.0120 0.5922 0.061 Uiso calc 1
C C2C 1.3067(2) 0.1672(2) 0.47446(15) 0.0360(6) Uani d 1
H H2C1 1.2848 0.0982 0.4773 0.043 Uiso calc 1
H H2C2 1.2993 0.1849 0.4144 0.043 Uiso calc 1
C C6B 1.81431(19) 0.3891(2) 0.71034(15) 0.0350(6) Uani d 1
H H6B 1.8746 0.3990 0.6853 0.042 Uiso calc 1
C C14 2.0729(2) 0.3742(2) 1.04683(18) 0.0474(7) Uani d 1
H H14A 2.1305 0.4213 1.0622 0.057 Uiso calc 1
H H14B 2.0998 0.3156 1.0231 0.057 Uiso calc 1
H H14C 2.0446 0.3563 1.0969 0.057 Uiso calc 1
C C18 1.3692(2) 0.2154(2) 1.01699(16) 0.0443(7) Uani d 1
H H18A 1.3229 0.2543 1.0458 0.053 Uiso calc 1
H H18B 1.4059 0.1661 1.0556 0.053 Uiso calc 1
H H18C 1.3268 0.1829 0.9682 0.053 Uiso calc 1
C C30 0.8662(3) 0.1810(2) 0.4816(2) 0.0505(7) Uani d 1
H H30A 0.9435 0.1784 0.4894 0.061 Uiso calc 1
H H30B 0.8368 0.1164 0.4651 0.061 Uiso calc 1
H H30C 0.8454 0.2008 0.5344 0.061 Uiso calc 1
C C29 0.8244(2) 0.2544(2) 0.41364(16) 0.0402(6) Uani d 1
H H29A 0.8303 0.2266 0.3583 0.048 Uiso calc 1
H H29B 0.7485 0.2664 0.4137 0.048 Uiso calc 1
C C28 1.1855(2) 0.5106(2) 0.34079(18) 0.0430(6) Uani d 1
H H28A 1.2499 0.5500 0.3451 0.052 Uiso calc 1
H H28B 1.1709 0.4984 0.3971 0.052 Uiso calc 1
H H28C 1.1259 0.5459 0.3074 0.052 Uiso calc 1
C C31 0.8611(2) 0.4006(2) 0.49857(16) 0.0420(6) Uani d 1
H H31A 0.8597 0.3541 0.5451 0.050 Uiso calc 1
H H31B 0.7908 0.4323 0.4849 0.050 Uiso calc 1
C C32 0.9443(3) 0.4774(2) 0.5267(2) 0.0616(9) Uani d 1
H H32A 1.0143 0.4466 0.5379 0.074 Uiso calc 1
H H32B 0.9307 0.5088 0.5780 0.074 Uiso calc 1
H H32C 0.9420 0.5265 0.4824 0.074 Uiso calc 1
C C17 1.45033(18) 0.28203(19) 0.98788(14) 0.0317(5) Uani d 1
H H17A 1.4887 0.3181 1.0372 0.038 Uiso calc 1
H H17B 1.5025 0.2408 0.9663 0.038 Uiso calc 1

loop_
_atom_site_aniso_label
_atom_site_aniso_U_11
_atom_site_aniso_U_22
_atom_site_aniso_U_33
_atom_site_aniso_U_12
_atom_site_aniso_U_13
_atom_site_aniso_U_23
N3D 0.0296(9) 0.0315(11) 0.0233(8) 0.0014(8) 0.0068(7) 0.0040(8)
N3A 0.0256(9) 0.0342(11) 0.0300(9) -0.0025(8) 0.0073(8) 0.0013(8)
O1A 0.0279(8) 0.0426(10) 0.0281(8) -0.0045(7) -0.0003(7) -0.0026(7)
N2C 0.0262(9) 0.0317(11) 0.0257(9) 0.0072(8) 0.0019(8) -0.0034(8)
O1B 0.0293(8) 0.0380(10) 0.0277(8) 0.0005(7) 0.0030(6) -0.0071(7)
O1D 0.0316(8) 0.0585(13) 0.0314(9) -0.0005(8) 0.0031(7) 0.0177(8)
N2B 0.0251(9) 0.0326(11) 0.0259(9) -0.0041(8) 0.0087(7) -0.0049(8)
O1C 0.0314(8) 0.0464(11) 0.0281(8) 0.0037(8) -0.0010(7) 0.0034(8)
C4B 0.0251(10) 0.0329(13) 0.0227(10) -0.0015(9) 0.0013(8) -0.0010(9)
N3B 0.0248(9) 0.0275(10) 0.0238(8) -0.0015(8) 0.0034(7) -0.0023(8)
C2A 0.0313(12) 0.0344(14) 0.0262(11) -0.0001(10) 0.0062(9) 0.0034(10)
C2B 0.0233(10) 0.0320(13) 0.0254(10) -0.0029(9) 0.0041(8) -0.0012(9)
C7B 0.0272(11) 0.0483(16) 0.0333(12) 0.0067(11) 0.0057(10) -0.0020(11)
C4C 0.0243(10) 0.0353(13) 0.0293(11) 0.0019(10) 0.0000(9) 0.0034(10)
C1B 0.0238(10) 0.0270(12) 0.0252(10) 0.0011(9) 0.0031(8) 0.0019(9)
C7D 0.0309(11) 0.0328(13) 0.0297(11) 0.0051(10) 0.0046(9) -0.0020(10)
C8B 0.0264(10) 0.0348(13) 0.0282(11) 0.0014(9) 0.0028(9) -0.0007(9)
N2D 0.0263(9) 0.0339(11) 0.0234(9) 0.0023(8) 0.0074(7) 0.0068(8)
C8C 0.0309(11) 0.0329(13) 0.0279(11) 0.0020(10) -0.0001(9) 0.0041(10)
N3C 0.0322(10) 0.0382(12) 0.0305(10) 0.0082(9) 0.0077(8) -0.0008(9)
C16 0.0332(12) 0.0289(13) 0.0361(12) 0.0003(10) 0.0043(10) 0.0005(10)
C27 0.0360(13) 0.0339(14) 0.0469(14) -0.0027(11) 0.0091(11) 0.0001(12)
C5B 0.0307(12) 0.0395(14) 0.0266(11) -0.0065(10) 0.0061(9) 0.0019(10)
N2A 0.0224(9) 0.0347(11) 0.0274(9) -0.0047(8) 0.0041(7) 0.0013(8)
C3B 0.0220(10) 0.0335(13) 0.0225(10) -0.0024(9) 0.0045(8) -0.0024(9)
C3A 0.0233(10) 0.0307(12) 0.0228(10) -0.0035(9) 0.0014(8) 0.0025(9)
C1A 0.0277(11) 0.0279(12) 0.0252(10) -0.0002(9) 0.0059(9) -0.0046(9)
C7C 0.0459(14) 0.0287(13) 0.0336(12) 0.0078(11) 0.0011(11) -0.0008(10)
C3D 0.0247(10) 0.0319(13) 0.0240(10) 0.0002(9) 0.0053(8) 0.0034(9)
C3C 0.0224(10) 0.0321(13) 0.0237(10) 0.0027(9) 0.0002(8) 0.0005(9)
C19 0.0332(12) 0.0365(14) 0.0366(13) 0.0045(10) 0.0067(10) -0.0053(11)
C8A 0.0243(10) 0.0330(13) 0.0260(10) -0.0035(9) 0.0021(9) -0.0008(9)
C6A 0.0316(12) 0.0416(15) 0.0360(13) -0.0104(11) 0.0043(10) 0.0096(11)
C1D 0.0259(11) 0.0312(13) 0.0245(10) -0.0014(9) 0.0018(9) 0.0036(9)
C23 0.0441(15) 0.0511(17) 0.0380(14) 0.0056(13) 0.0142(12) 0.0060(13)
C25 0.0455(16) 0.0456(16) 0.0389(14) 0.0137(13) 0.0108(12) -0.0040(12)
C10 0.0431(15) 0.0407(16) 0.0498(16) 0.0056(12) 0.0134(13) 0.0001(13)
C15 0.0391(14) 0.0358(14) 0.0454(14) 0.0049(11) 0.0073(12) 0.0050(12)
C8D 0.0256(10) 0.0314(12) 0.0272(10) 0.0017(9) 0.0016(9) 0.0034(10)
C5A 0.0351(13) 0.0290(12) 0.0408(13) -0.0022(10) 0.0024(11) 0.0063(10)
C5C 0.0251(11) 0.0492(16) 0.0328(12) 0.0093(11) 0.0077(9) 0.0042(11)
C24 0.0420(15) 0.064(2) 0.0634(19) -0.0048(15) 0.0174(14) 0.0043(16)
C1C 0.0318(11) 0.0276(12) 0.0231(10) 0.0010(9) 0.0026(9) 0.0030(9)
C4D 0.0296(11) 0.0330(13) 0.0300(11) -0.0021(10) 0.0048(9) -0.0012(10)
C6C 0.0377(13) 0.0459(16) 0.0337(12) 0.0191(12) 0.0043(10) -0.0033(11)
C20 0.0604(18) 0.0421(17) 0.0423(15) 0.0095(14) 0.0044(13) -0.0126(13)
C11 0.0332(13) 0.0461(16) 0.0373(13) -0.0117(11) 0.0080(11) 0.0067(11)
C5D 0.0276(11) 0.0377(14) 0.0386(13) -0.0064(10) 0.0092(10) -0.0010(11)
C2D 0.0279(11) 0.0427(15) 0.0305(11) 0.0066(10) 0.0057(9) 0.0111(11)
C4A 0.0268(11) 0.0307(13) 0.0312(11) 0.0015(9) 0.0014(9) 0.0002(9)
C7A 0.0263(11) 0.0443(15) 0.0301(11) -0.0053(10) 0.0076(9) -0.0029(11)
C6D 0.0271(11) 0.0498(16) 0.0332(12) 0.0023(11) 0.0084(10) 0.0012(12)
C22 0.0446(15) 0.0404(15) 0.0369(13) -0.0107(12) 0.0050(12) 0.0042(12)
C9 0.0409(14) 0.0347(14) 0.0404(13) -0.0016(11) 0.0103(11) -0.0060(11)
C13 0.0333(12) 0.0480(16) 0.0357(13) 0.0043(12) 0.0111(11) -0.0028(12)
C12 0.068(2) 0.0437(17) 0.0434(15) -0.0144(15) 0.0047(15) -0.0031(13)
C21 0.0443(14) 0.0405(15) 0.0391(14) -0.0085(12) 0.0058(12) 0.0055(11)
C26 0.0630(19) 0.0459(17) 0.0411(14) 0.0141(15) 0.0023(14) 0.0034(13)
C2C 0.0392(13) 0.0386(15) 0.0283(12) 0.0043(11) 0.0016(10) -0.0068(10)
C6B 0.0266(11) 0.0514(17) 0.0287(11) -0.0037(11) 0.0096(9) -0.0004(11)
C14 0.0370(14) 0.0573(19) 0.0497(16) 0.0112(13) 0.0127(12) 0.0023(14)
C18 0.0618(18) 0.0402(15) 0.0330(13) -0.0100(13) 0.0143(12) 0.0038(11)
C30 0.0595(18) 0.0332(15) 0.0554(17) -0.0057(13) 0.0021(15) 0.0070(13)
C29 0.0438(14) 0.0376(14) 0.0369(13) -0.0035(12) 0.0012(11) -0.0002(11)
C28 0.0430(15) 0.0372(15) 0.0508(15) -0.0068(12) 0.0138(12) -0.0104(12)
C31 0.0584(17) 0.0346(14) 0.0352(13) -0.0044(12) 0.0142(12) -0.0023(11)
C32 0.082(2) 0.0411(17) 0.0529(18) -0.0145(17) -0.0104(16) 0.0021(14)
C17 0.0343(12) 0.0332(13) 0.0272(11) 0.0007(10) 0.0049(9) 0.0007(9)

loop_
_atom_type_symbol
_atom_type_description
_atom_type_scat_dispersion_real
_atom_type_scat_dispersion_imag
_atom_type_scat_source
C C 0.0033 0.0016 'International Tables Vol C Tables 4.2.6.8 and 6.1.1.4'
H H 0.0000 0.0000 'International Tables Vol C Tables 4.2.6.8 and 6.1.1.4'
N N 0.0061 0.0033 'International Tables Vol C Tables 4.2.6.8 and 6.1.1.4'
O O 0.0106 0.0060 'International Tables Vol C Tables 4.2.6.8 and 6.1.1.4'

loop_
_geom_angle_atom_site_label_1
_geom_angle_atom_site_label_2
_geom_angle_atom_site_label_3
_geom_angle
C2D N3D C29 111.65(19)
C2D N3D C31 112.9(2)
C29 N3D C31 112.06(19)
C2A N3A C11 113.4(2)
C2A N3A C13 111.88(19)
C11 N3A C13 114.2(2)
C1C N2C C3C 124.40(19)
C1C N2C H2C 115.4(17)
C3C N2C H2C 120.2(17)
C1B N2B C3B 123.72(19)
C1B N2B H2B 116.0(17)
C3B N2B H2B 119.7(17)
C5B C4B C3B 118.4(2)
C5B C4B C16 120.9(2)
C3B C4B C16 120.7(2)
C2B N3B C19 113.65(17)
C2B N3B C17 112.05(19)
C19 N3B C17 115.08(18)
N3A C2A C1A 113.36(19)
N3A C2A H2A1 108.9
C1A C2A H2A1 108.9
N3A C2A H2A2 108.9
C1A C2A H2A2 108.9
H2A1 C2A H2A2 107.7
N3B C2B C1B 113.25(17)
N3B C2B H2B1 108.9
C1B C2B H2B1 108.9
N3B C2B H2B2 108.9
C1B C2B H2B2 108.9
H2B1 C2B H2B2 107.7
C6B C7B C8B 120.6(2)
C6B C7B H7B 119.7
C8B C7B H7B 119.7
C5C C4C C3C 117.7(2)
C5C C4C C22 121.4(2)
C3C C4C C22 120.8(2)
O1B C1B N2B 124.3(2)
O1B C1B C2B 121.48(19)
N2B C1B C2B 114.16(19)
C6D C7D C8D 120.8(2)
C6D C7D H7D 119.6
C8D C7D H7D 119.6
C3B C8B C7B 117.8(2)
C3B C8B C15 121.1(2)
C7B C8B C15 121.1(2)
C1D N2D C3D 122.87(19)
C1D N2D H2D 116.2(17)
C3D N2D H2D 120.9(17)
C3C C8C C7C 118.2(2)
C3C C8C C21 120.5(2)
C7C C8C C21 121.3(2)
C2C N3C C23 112.8(2)
C2C N3C C25 113.1(2)
C23 N3C C25 113.6(2)
C4B C16 H16A 109.5
C4B C16 H16B 109.5
H16A C16 H16B 109.5
C4B C16 H16C 109.5
H16A C16 H16C 109.5
H16B C16 H16C 109.5
C8D C27 H27A 109.5
C8D C27 H27B 109.5
H27A C27 H27B 109.5
C8D C27 H27C 109.5
H27A C27 H27C 109.5
H27B C27 H27C 109.5
C6B C5B C4B 120.4(2)
C6B C5B H5B 119.8
C4B C5B H5B 119.8
C1A N2A C3A 123.72(19)
C1A N2A H2A 117.5(18)
C3A N2A H2A 118.5(18)
C8B C3B C4B 122.1(2)
C8B C3B N2B 120.1(2)
C4B C3B N2B 117.8(2)
C4A C3A C8A 121.8(2)
C4A C3A N2A 118.4(2)
C8A C3A N2A 119.7(2)
O1A C1A N2A 124.2(2)
O1A C1A C2A 120.8(2)
N2A C1A C2A 115.03(19)
C6C C7C C8C 120.8(2)
C6C C7C H7C 119.6
C8C C7C H7C 119.6
C4D C3D C8D 122.3(2)
C4D C3D N2D 119.5(2)
C8D C3D N2D 118.2(2)
C8C C3C C4C 122.1(2)
C8C C3C N2C 118.1(2)
C4C C3C N2C 119.7(2)
N3B C19 C20 112.2(2)
N3B C19 H19A 109.2
C20 C19 H19A 109.2
N3B C19 H19B 109.2
C20 C19 H19B 109.2
H19A C19 H19B 107.9
C7A C8A C3A 117.9(2)
C7A C8A C9 121.6(2)
C3A C8A C9 120.5(2)
C7A C6A C5A 119.9(2)
C7A C6A H6A 120.0
C5A C6A H6A 120.0
O1D C1D N2D 123.9(2)
O1D C1D C2D 120.8(2)
N2D C1D C2D 115.37(19)
N3C C23 C24 112.7(2)
N3C C23 H23A 109.1
C24 C23 H23A 109.1
N3C C23 H23B 109.1
C24 C23 H23B 109.1
H23A C23 H23B 107.8
N3C C25 C26 111.2(2)
N3C C25 H25A 109.4
C26 C25 H25A 109.4
N3C C25 H25B 109.4
C26 C25 H25B 109.4
H25A C25 H25B 108.0
C4A C10 H10A 109.5
C4A C10 H10B 109.5
H10A C10 H10B 109.5
C4A C10 H10C 109.5
H10A C10 H10C 109.5
H10B C10 H10C 109.5
C8B C15 H15A 109.5
C8B C15 H15B 109.5
H15A C15 H15B 109.5
C8B C15 H15C 109.5
H15A C15 H15C 109.5
H15B C15 H15C 109.5
C7D C8D C3D 118.0(2)
C7D C8D C27 121.4(2)
C3D C8D C27 120.6(2)
C6A C5A C4A 120.9(2)
C6A C5A H5A 119.5
C4A C5A H5A 119.5
C6C C5C C4C 121.3(2)
C6C C5C H5C 119.4
C4C C5C H5C 119.4
C23 C24 H24A 109.5
C23 C24 H24B 109.5
H24A C24 H24B 109.5
C23 C24 H24C 109.5
H24A C24 H24C 109.5
H24B C24 H24C 109.5
O1C C1C N2C 124.2(2)
O1C C1C C2C 121.1(2)
N2C C1C C2C 114.63(19)
C5D C4D C3D 117.8(2)
C5D C4D C28 121.5(2)
C3D C4D C28 120.7(2)
C5C C6C C7C 120.0(2)
C5C C6C H6C 120.0
C7C C6C H6C 120.0
C19 C20 H20A 109.5
C19 C20 H20B 109.5
H20A C20 H20B 109.5
C19 C20 H20C 109.5
H20A C20 H20C 109.5
H20B C20 H20C 109.5
N3A C11 C12 111.5(2)
N3A C11 H11A 109.3
C12 C11 H11A 109.3
N3A C11 H11B 109.3
C12 C11 H11B 109.3
H11A C11 H11B 108.0
C6D C5D C4D 121.1(2)
C6D C5D H5D 119.5
C4D C5D H5D 119.5
N3D C2D C1D 113.76(19)
N3D C2D H2D1 108.8
C1D C2D H2D1 108.8
N3D C2D H2D2 108.8
C1D C2D H2D2 108.8
H2D1 C2D H2D2 107.7
C5A C4A C3A 118.3(2)
C5A C4A C10 121.3(2)
C3A C4A C10 120.4(2)
C6A C7A C8A 121.2(2)
C6A C7A H7A 119.4
C8A C7A H7A 119.4
C7D C6D C5D 120.1(2)
C7D C6D H6D 119.9
C5D C6D H6D 119.9
C4C C22 H22A 109.5
C4C C22 H22B 109.5
H22A C22 H22B 109.5
C4C C22 H22C 109.5
H22A C22 H22C 109.5
H22B C22 H22C 109.5
C8A C9 H9A 109.5
C8A C9 H9B 109.5
H9A C9 H9B 109.5
C8A C9 H9C 109.5
H9A C9 H9C 109.5
H9B C9 H9C 109.5
N3A C13 C14 112.0(2)
N3A C13 H13A 109.2
C14 C13 H13A 109.2
N3A C13 H13B 109.2
C14 C13 H13B 109.2
H13A C13 H13B 107.9
C11 C12 H12A 109.5
C11 C12 H12B 109.5
H12A C12 H12B 109.5
C11 C12 H12C 109.5
H12A C12 H12C 109.5
H12B C12 H12C 109.5
C8C C21 H21A 109.5
C8C C21 H21B 109.5
H21A C21 H21B 109.5
C8C C21 H21C 109.5
H21A C21 H21C 109.5
H21B C21 H21C 109.5
C25 C26 H26A 109.5
C25 C26 H26B 109.5
H26A C26 H26B 109.5
C25 C26 H26C 109.5
H26A C26 H26C 109.5
H26B C26 H26C 109.5
N3C C2C C1C 114.2(2)
N3C C2C H2C1 108.7
C1C C2C H2C1 108.7
N3C C2C H2C2 108.7
C1C C2C H2C2 108.7
H2C1 C2C H2C2 107.6
C5B C6B C7B 120.7(2)
C5B C6B H6B 119.6
C7B C6B H6B 119.6
C13 C14 H14A 109.5
C13 C14 H14B 109.5
H14A C14 H14B 109.5
C13 C14 H14C 109.5
H14A C14 H14C 109.5
H14B C14 H14C 109.5
C17 C18 H18A 109.5
C17 C18 H18B 109.5
H18A C18 H18B 109.5
C17 C18 H18C 109.5
H18A C18 H18C 109.5
H18B C18 H18C 109.5
C29 C30 H30A 109.5
C29 C30 H30B 109.5
H30A C30 H30B 109.5
C29 C30 H30C 109.5
H30A C30 H30C 109.5
H30B C30 H30C 109.5
N3D C29 C30 112.6(2)
N3D C29 H29A 109.1
C30 C29 H29A 109.1
N3D C29 H29B 109.1
C30 C29 H29B 109.1
H29A C29 H29B 107.8
C4D C28 H28A 109.5
C4D C28 H28B 109.5
H28A C28 H28B 109.5
C4D C28 H28C 109.5
H28A C28 H28C 109.5
H28B C28 H28C 109.5
N3D C31 C32 111.8(2)
N3D C31 H31A 109.3
C32 C31 H31A 109.3
N3D C31 H31B 109.3
C32 C31 H31B 109.3
H31A C31 H31B 107.9
C31 C32 H32A 109.5
C31 C32 H32B 109.5
H32A C32 H32B 109.5
C31 C32 H32C 109.5
H32A C32 H32C 109.5
H32B C32 H32C 109.5
N3B C17 C18 115.4(2)
N3B C17 H17A 108.4
C18 C17 H17A 108.4
N3B C17 H17B 108.4
C18 C17 H17B 108.4
H17A C17 H17B 107.5

loop_
_geom_bond_atom_site_label_1
_geom_bond_atom_site_label_2
_geom_bond_distance
N3D C2D 1.457(3)
N3D C29 1.460(3)
N3D C31 1.466(3)
N3A C2A 1.460(3)
N3A C11 1.462(3)
N3A C13 1.471(3)
O1A C1A 1.233(3)
N2C C1C 1.347(3)
N2C C3C 1.429(3)
N2C H2C 0.890(13)
O1B C1B 1.228(3)
O1D C1D 1.233(3)
N2B C1B 1.345(3)
N2B C3B 1.429(3)
N2B H2B 0.891(13)
O1C C1C 1.225(3)
C4B C5B 1.393(3)
C4B C3B 1.398(3)
C4B C16 1.509(3)
N3B C2B 1.459(3)
N3B C19 1.461(3)
N3B C17 1.463(3)
C2A C1A 1.523(3)
C2A H2A1 0.9900
C2A H2A2 0.9900
C2B C1B 1.519(3)
C2B H2B1 0.9900
C2B H2B2 0.9900
C7B C6B 1.384(4)
C7B C8B 1.399(3)
C7B H7B 0.9500
C4C C5C 1.396(4)
C4C C3C 1.398(3)
C4C C22 1.507(4)
C7D C6D 1.382(4)
C7D C8D 1.397(3)
C7D H7D 0.9500
C8B C3B 1.396(3)
C8B C15 1.499(4)
N2D C1D 1.334(3)
N2D C3D 1.430(3)
N2D H2D 0.886(13)
C8C C3C 1.395(4)
C8C C7C 1.394(3)
C8C C21 1.506(4)
N3C C2C 1.454(3)
N3C C23 1.458(4)
N3C C25 1.464(4)
C16 H16A 0.9800
C16 H16B 0.9800
C16 H16C 0.9800
C27 C8D 1.504(4)
C27 H27A 0.9800
C27 H27B 0.9800
C27 H27C 0.9800
C5B C6B 1.380(4)
C5B H5B 0.9500
N2A C1A 1.339(3)
N2A C3A 1.433(3)
N2A H2A 0.885(13)
C3A C4A 1.397(3)
C3A C8A 1.399(3)
C7C C6C 1.386(4)
C7C H7C 0.9500
C3D C4D 1.395(3)
C3D C8D 1.398(3)
C19 C20 1.522(4)
C19 H19A 0.9900
C19 H19B 0.9900
C8A C7A 1.394(3)
C8A C9 1.503(4)
C6A C7A 1.379(4)
C6A C5A 1.387(4)
C6A H6A 0.9500
C1D C2D 1.514(3)
C23 C24 1.513(4)
C23 H23A 0.9900
C23 H23B 0.9900
C25 C26 1.514(4)
C25 H25A 0.9900
C25 H25B 0.9900
C10 C4A 1.507(4)
C10 H10A 0.9800
C10 H10B 0.9800
C10 H10C 0.9800
C15 H15A 0.9800
C15 H15B 0.9800
C15 H15C 0.9800
C5A C4A 1.388(3)
C5A H5A 0.9500
C5C C6C 1.379(4)
C5C H5C 0.9500
C24 H24A 0.9800
C24 H24B 0.9800
C24 H24C 0.9800
C1C C2C 1.517(3)
C4D C5D 1.395(3)
C4D C28 1.507(4)
C6C H6C 0.9500
C20 H20A 0.9800
C20 H20B 0.9800
C20 H20C 0.9800
C11 C12 1.508(4)
C11 H11A 0.9900
C11 H11B 0.9900
C5D C6D 1.384(4)
C5D H5D 0.9500
C2D H2D1 0.9900
C2D H2D2 0.9900
C7A H7A 0.9500
C6D H6D 0.9500
C22 H22A 0.9800
C22 H22B 0.9800
C22 H22C 0.9800
C9 H9A 0.9800
C9 H9B 0.9800
C9 H9C 0.9800
C13 C14 1.521(4)
C13 H13A 0.9900
C13 H13B 0.9900
C12 H12A 0.9800
C12 H12B 0.9800
C12 H12C 0.9800
C21 H21A 0.9800
C21 H21B 0.9800
C21 H21C 0.9800
C26 H26A 0.9800
C26 H26B 0.9800
C26 H26C 0.9800
C2C H2C1 0.9900
C2C H2C2 0.9900
C6B H6B 0.9500
C14 H14A 0.9800
C14 H14B 0.9800
C14 H14C 0.9800
C18 C17 1.526(4)
C18 H18A 0.9800
C18 H18B 0.9800
C18 H18C 0.9800
C30 C29 1.514(4)
C30 H30A 0.9800
C30 H30B 0.9800
C30 H30C 0.9800
C29 H29A 0.9900
C29 H29B 0.9900
C28 H28A 0.9800
C28 H28B 0.9800
C28 H28C 0.9800
C31 C32 1.509(4)
C31 H31A 0.9900
C31 H31B 0.9900
C32 H32A 0.9800
C32 H32B 0.9800
C32 H32C 0.9800
C17 H17A 0.9900
C17 H17B 0.9900

loop_
_geom_hbond_atom_site_label_D
_geom_hbond_atom_site_label_H
_geom_hbond_atom_site_label_A
_geom_hbond_site_symmetry_A
_geom_hbond_distance_DH
_geom_hbond_distance_HA
_geom_hbond_distance_DA
_geom_hbond_angle_DHA
N2B H2B O1A . 0.890(10) 2.14(2) 2.866(2) 139(2)
N2B H2B N3B . 0.890(10) 2.18(2) 2.660(3) 113(2)
N2C H2C O1B . 0.890(10) 2.17(2) 2.899(2) 139(2)
N2C H2C N3C . 0.890(10) 2.22(2) 2.693(3) 113(2)
N2D H2D N3D . 0.890(10) 2.20(2) 2.679(3) 113(2)
N2D H2D O1C . 0.890(10) 2.17(2) 2.884(2) 137(2)
N2A H2A O1D 1_656 0.890(10) 2.14(2) 2.889(3) 142(2)
